data_7112680
loop_
_publ_author_name
'Zhao, Xiaoxi'
'Stephan, Douglas W.'

_publ_section_title
;
 Bis-boranes in the frustrated Lewis pair activation of carbon dioxide.
;
_journal_issue 6
_journal_name_full 'Chemical communications (Cambridge, England)'
_journal_page_first 1833
_journal_page_last 1835
_journal_paper_doi 10.1039/c0cc04791k
_journal_volume 47
_journal_year 2011
_chemical_formula_sum 'C24 B2 F20 O'
_chemical_formula_weight 705.86
_chemical_name_systematic
;
?
;
_space_group_IT_number 2
_symmetry_cell_setting triclinic
_symmetry_space_group_name_Hall '-P 1'
_symmetry_space_group_name_H-M 'P -1'
_atom_sites_solution_primary direct
_atom_sites_solution_secondary difmap
_audit_creation_method SHELXL-97
_cell_angle_alpha 107.322(3)
_cell_angle_beta 94.603(2)
_cell_angle_gamma 117.977(2)
_cell_formula_units_Z 2
_cell_length_a 11.1407(6)
_cell_length_b 11.3624(6)
_cell_length_c 11.4867(6)
_cell_measurement_reflns_used 9896
_cell_measurement_temperature 150(2)
_cell_measurement_theta_max 35.20
_cell_measurement_theta_min 2.30
_cell_volume 1183.44(12)
_computing_cell_refinement 'Bruker SMART'
_computing_data_collection 'Bruker SMART'
_computing_data_reduction 'Bruker SAINT'
_computing_molecular_graphics 'Bruker SHELXTL'
_computing_publication_material 'Bruker SHELXTL'
_computing_structure_refinement 'SHELXL-97 (Sheldrick, 1997)'
_computing_structure_solution 'SHELXS-97 (Sheldrick, 1990)'
_diffrn_ambient_temperature 150(2)
_diffrn_measured_fraction_theta_full 0.994
_diffrn_measured_fraction_theta_max 0.994
_diffrn_measurement_device_type 'CCD area detector'
_diffrn_measurement_method 'phi and omega scans'
_diffrn_radiation_monochromator graphite
_diffrn_radiation_source 'fine-focus sealed tube'
_diffrn_radiation_type MoK\a
_diffrn_radiation_wavelength 0.71073
_diffrn_reflns_av_R_equivalents 0.0231
_diffrn_reflns_av_sigmaI/netI 0.0194
_diffrn_reflns_limit_h_max 14
_diffrn_reflns_limit_h_min -14
_diffrn_reflns_limit_k_max 14
_diffrn_reflns_limit_k_min -14
_diffrn_reflns_limit_l_max 14
_diffrn_reflns_limit_l_min -14
_diffrn_reflns_number 21638
_diffrn_reflns_theta_full 27.00
_diffrn_reflns_theta_max 27.00
_diffrn_reflns_theta_min 1.92
_exptl_absorpt_coefficient_mu 0.228
_exptl_absorpt_correction_T_max 0.7470
_exptl_absorpt_correction_T_min 0.6825
_exptl_absorpt_correction_type multi-scan
_exptl_absorpt_process_details SADABS
_exptl_crystal_colour colourless
_exptl_crystal_density_diffrn 1.981
_exptl_crystal_density_method 'not measured'
_exptl_crystal_description block
_exptl_crystal_F_000 684
_exptl_crystal_size_max 0.47
_exptl_crystal_size_mid 0.38
_exptl_crystal_size_min 0.18
_refine_diff_density_max 0.330
_refine_diff_density_min -0.303
_refine_diff_density_rms 0.044
_refine_ls_extinction_method none
_refine_ls_goodness_of_fit_ref 1.028
_refine_ls_hydrogen_treatment refall
_refine_ls_matrix_type full
_refine_ls_number_parameters 424
_refine_ls_number_reflns 5153
_refine_ls_number_restraints 0
_refine_ls_restrained_S_all 1.028
_refine_ls_R_factor_all 0.0402
_refine_ls_R_factor_gt 0.0328
_refine_ls_shift/su_max 0.001
_refine_ls_shift/su_mean 0.000
_refine_ls_structure_factor_coef Fsqd
_refine_ls_weighting_details 'calc w=1/[\s^2^(Fo^2^)+(0.0390P)^2^+0.6204P] where P=(Fo^2^+2Fc^2^)/3'
_refine_ls_weighting_scheme calc
_refine_ls_wR_factor_gt 0.0824
_refine_ls_wR_factor_ref 0.0880
_reflns_number_gt 4362
_reflns_number_total 5153
_reflns_threshold_expression >2sigma(I)
_cod_data_source_file c0cc04791k.txt
_cod_data_source_block ((C6F5)2B)2O
_cod_depositor_comments
;
The following automatic conversions were performed:

'_symmetry_cell_setting' value 'Triclinic' changed to 'triclinic'
according to
/usr/data/users/saulius/automatic-downloads/retrospective/RSC/lib/dictionaries/cif_core.dic
dictionary named 'cif_core.dic' version 2.4.2 from 2011-04-26.

Automatic conversion script
Id: cif_fix_values 2281 2013-09-26 08:29:07Z andrius 
;
_cod_original_cell_volume 1183.43(11)
_cod_original_sg_symbol_H-M P-1
_cod_database_code 7112680

loop_
_symmetry_equiv_pos_as_xyz
'x, y, z'
'-x, -y, -z'

loop_
_atom_site_label
_atom_site_type_symbol
_atom_site_fract_x
_atom_site_fract_y
_atom_site_fract_z
_atom_site_U_iso_or_equiv
_atom_site_adp_type
_atom_site_occupancy
_atom_site_symmetry_multiplicity
_atom_site_calc_flag
O1 O 0.60357(11) 0.56183(11) 0.73785(10) 0.0250(2) Uani 1 1 d
B1 B 0.59908(18) 0.65282(18) 0.84037(16) 0.0219(3) Uani 1 1 d
B2 B 0.67027(17) 0.51420(17) 0.66075(15) 0.0202(3) Uani 1 1 d
C1 C 0.73329(16) 0.76224(15) 0.95464(14) 0.0232(3) Uani 1 1 d
C2 C 0.72905(17) 0.84613(16) 1.06985(15) 0.0262(3) Uani 1 1 d
C3 C 0.84572(19) 0.94122(16) 1.17139(14) 0.0289(3) Uani 1 1 d
C4 C 0.97327(18) 0.95440(16) 1.16143(15) 0.0293(3) Uani 1 1 d
C5 C 0.98390(17) 0.87273(17) 1.05116(15) 0.0277(3) Uani 1 1 d
C6 C 0.86566(17) 0.78050(16) 0.95135(14) 0.0247(3) Uani 1 1 d
C7 C 0.45099(16) 0.63922(16) 0.84007(13) 0.0229(3) Uani 1 1 d
C8 C 0.33705(17) 0.51612(17) 0.84061(14) 0.0257(3) Uani 1 1 d
C9 C 0.20695(18) 0.50076(19) 0.84202(16) 0.0317(4) Uani 1 1 d
C10 C 0.18697(19) 0.6107(2) 0.83989(16) 0.0346(4) Uani 1 1 d
C11 C 0.2967(2) 0.7348(2) 0.83768(17) 0.0367(4) Uani 1 1 d
C12 C 0.42649(19) 0.74761(18) 0.83884(15) 0.0298(3) Uani 1 1 d
C13 C 0.74054(15) 0.59991(15) 0.57568(13) 0.0200(3) Uani 1 1 d
C14 C 0.68709(15) 0.67098(15) 0.53048(14) 0.0219(3) Uani 1 1 d
C15 C 0.75159(17) 0.75469(16) 0.46320(14) 0.0261(3) Uani 1 1 d
C16 C 0.87749(17) 0.77137(17) 0.44078(15) 0.0278(3) Uani 1 1 d
C17 C 0.93364(16) 0.70122(17) 0.48202(15) 0.0268(3) Uani 1 1 d
C18 C 0.86572(15) 0.61771(16) 0.54809(14) 0.0229(3) Uani 1 1 d
C19 C 0.66967(15) 0.37500(15) 0.65811(13) 0.0210(3) Uani 1 1 d
C20 C 0.66520(15) 0.27550(16) 0.54953(13) 0.0207(3) Uani 1 1 d
C21 C 0.66183(15) 0.15194(16) 0.54634(14) 0.0238(3) Uani 1 1 d
C22 C 0.66637(17) 0.12529(17) 0.65579(16) 0.0292(3) Uani 1 1 d
C23 C 0.67147(18) 0.22093(18) 0.76621(15) 0.0308(3) Uani 1 1 d
C24 C 0.67208(17) 0.34214(17) 0.76558(14) 0.0255(3) Uani 1 1 d
F1 F 0.60722(11) 0.83495(11) 1.08731(9) 0.0364(2) Uani 1 1 d
F2 F 0.83607(12) 1.01947(11) 1.27875(9) 0.0405(3) Uani 1 1 d
F3 F 1.08790(11) 1.04695(11) 1.25817(9) 0.0401(2) Uani 1 1 d
F4 F 1.10813(10) 0.88647(12) 1.04208(10) 0.0394(2) Uani 1 1 d
F5 F 0.88461(10) 0.70734(11) 0.84550(9) 0.0327(2) Uani 1 1 d
F6 F 0.35322(11) 0.40640(10) 0.84352(11) 0.0385(2) Uani 1 1 d
F7 F 0.10040(11) 0.38096(13) 0.84680(13) 0.0512(3) Uani 1 1 d
F8 F 0.06153(12) 0.59681(15) 0.84215(12) 0.0545(3) Uani 1 1 d
F9 F 0.27734(16) 0.84168(15) 0.83599(14) 0.0619(4) Uani 1 1 d
F10 F 0.53347(13) 0.87125(12) 0.83974(12) 0.0472(3) Uani 1 1 d
F11 F 0.56574(9) 0.66027(10) 0.55204(9) 0.0291(2) Uani 1 1 d
F12 F 0.69477(12) 0.81983(11) 0.42101(10) 0.0395(2) Uani 1 1 d
F13 F 0.94445(12) 0.85540(12) 0.37935(11) 0.0429(3) Uani 1 1 d
F14 F 1.05405(10) 0.71522(12) 0.45768(11) 0.0416(3) Uani 1 1 d
F15 F 0.92754(10) 0.55554(11) 0.58930(9) 0.0321(2) Uani 1 1 d
F16 F 0.66254(10) 0.29720(10) 0.44088(8) 0.0271(2) Uani 1 1 d
F17 F 0.65583(10) 0.05901(10) 0.43891(9) 0.0321(2) Uani 1 1 d
F18 F 0.66458(13) 0.00658(11) 0.65432(11) 0.0449(3) Uani 1 1 d
F19 F 0.67596(14) 0.19525(13) 0.87242(10) 0.0481(3) Uani 1 1 d
F20 F 0.67818(12) 0.43266(11) 0.87608(9) 0.0374(2) Uani 1 1 d

loop_
_atom_site_aniso_label
_atom_site_aniso_U_11
_atom_site_aniso_U_22
_atom_site_aniso_U_33
_atom_site_aniso_U_23
_atom_site_aniso_U_13
_atom_site_aniso_U_12
O1 0.0268(5) 0.0253(5) 0.0219(5) 0.0048(4) 0.0092(4) 0.0147(5)
B1 0.0302(9) 0.0213(8) 0.0212(8) 0.0102(7) 0.0111(7) 0.0166(7)
B2 0.0178(7) 0.0219(8) 0.0163(7) 0.0024(6) 0.0025(6) 0.0101(6)
C1 0.0312(8) 0.0206(7) 0.0203(7) 0.0079(6) 0.0078(6) 0.0150(6)
C2 0.0357(8) 0.0249(7) 0.0235(8) 0.0098(6) 0.0108(7) 0.0188(7)
C3 0.0461(10) 0.0214(7) 0.0185(7) 0.0053(6) 0.0084(7) 0.0183(7)
C4 0.0370(9) 0.0201(7) 0.0216(8) 0.0073(6) 0.0011(7) 0.0094(7)
C5 0.0290(8) 0.0259(8) 0.0275(8) 0.0118(7) 0.0068(7) 0.0127(7)
C6 0.0332(8) 0.0232(7) 0.0196(7) 0.0076(6) 0.0080(6) 0.0162(7)
C7 0.0320(8) 0.0270(7) 0.0161(7) 0.0078(6) 0.0092(6) 0.0198(7)
C8 0.0320(8) 0.0254(7) 0.0225(7) 0.0074(6) 0.0066(6) 0.0180(7)
C9 0.0288(8) 0.0348(9) 0.0260(8) 0.0075(7) 0.0066(7) 0.0149(7)
C10 0.0344(9) 0.0540(11) 0.0245(8) 0.0111(8) 0.0075(7) 0.0318(9)
C11 0.0567(11) 0.0478(10) 0.0307(9) 0.0176(8) 0.0149(8) 0.0437(10)
C12 0.0437(9) 0.0314(8) 0.0270(8) 0.0154(7) 0.0157(7) 0.0253(8)
C13 0.0199(7) 0.0191(7) 0.0165(7) 0.0025(5) 0.0032(5) 0.0096(6)
C14 0.0197(7) 0.0210(7) 0.0203(7) 0.0014(6) 0.0025(6) 0.0112(6)
C15 0.0327(8) 0.0237(7) 0.0229(8) 0.0071(6) 0.0037(6) 0.0171(7)
C16 0.0327(8) 0.0241(7) 0.0230(8) 0.0099(6) 0.0101(7) 0.0112(7)
C17 0.0213(7) 0.0292(8) 0.0263(8) 0.0073(7) 0.0090(6) 0.0119(7)
C18 0.0224(7) 0.0251(7) 0.0213(7) 0.0063(6) 0.0039(6) 0.0141(6)
C19 0.0204(7) 0.0227(7) 0.0195(7) 0.0066(6) 0.0056(6) 0.0115(6)
C20 0.0186(7) 0.0246(7) 0.0189(7) 0.0079(6) 0.0055(6) 0.0115(6)
C21 0.0221(7) 0.0213(7) 0.0243(7) 0.0040(6) 0.0072(6) 0.0112(6)
C22 0.0312(8) 0.0247(8) 0.0360(9) 0.0142(7) 0.0104(7) 0.0160(7)
C23 0.0378(9) 0.0345(9) 0.0262(8) 0.0170(7) 0.0103(7) 0.0198(8)
C24 0.0298(8) 0.0265(7) 0.0187(7) 0.0057(6) 0.0076(6) 0.0150(7)
F1 0.0424(6) 0.0426(6) 0.0269(5) 0.0049(4) 0.0135(4) 0.0282(5)
F2 0.0597(7) 0.0366(5) 0.0211(5) 0.0003(4) 0.0081(5) 0.0285(5)
F3 0.0417(6) 0.0307(5) 0.0259(5) 0.0026(4) -0.0041(4) 0.0091(5)
F4 0.0288(5) 0.0452(6) 0.0351(6) 0.0096(5) 0.0044(4) 0.0165(5)
F5 0.0299(5) 0.0412(5) 0.0233(5) 0.0020(4) 0.0067(4) 0.0218(4)
F6 0.0398(6) 0.0266(5) 0.0572(7) 0.0200(5) 0.0164(5) 0.0202(4)
F7 0.0306(6) 0.0443(6) 0.0680(8) 0.0197(6) 0.0160(6) 0.0119(5)
F8 0.0424(6) 0.0830(9) 0.0537(7) 0.0211(7) 0.0139(6) 0.0470(7)
F9 0.0865(9) 0.0704(8) 0.0812(9) 0.0438(8) 0.0356(8) 0.0686(8)
F10 0.0587(7) 0.0375(6) 0.0658(8) 0.0325(6) 0.0312(6) 0.0303(6)
F11 0.0251(5) 0.0324(5) 0.0361(5) 0.0119(4) 0.0095(4) 0.0199(4)
F12 0.0527(6) 0.0419(6) 0.0440(6) 0.0248(5) 0.0151(5) 0.0342(5)
F13 0.0522(7) 0.0437(6) 0.0459(6) 0.0303(5) 0.0262(5) 0.0246(5)
F14 0.0302(5) 0.0535(6) 0.0549(7) 0.0296(6) 0.0261(5) 0.0244(5)
F15 0.0280(5) 0.0442(6) 0.0410(6) 0.0236(5) 0.0139(4) 0.0261(5)
F16 0.0376(5) 0.0315(5) 0.0176(4) 0.0086(4) 0.0099(4) 0.0218(4)
F17 0.0395(5) 0.0254(5) 0.0304(5) 0.0039(4) 0.0125(4) 0.0196(4)
F18 0.0685(8) 0.0351(6) 0.0487(7) 0.0229(5) 0.0216(6) 0.0348(6)
F19 0.0803(8) 0.0519(7) 0.0322(6) 0.0271(5) 0.0204(6) 0.0417(7)
F20 0.0609(7) 0.0392(6) 0.0179(5) 0.0092(4) 0.0138(5) 0.0307(5)

loop_
_atom_type_symbol
_atom_type_description
_atom_type_scat_dispersion_real
_atom_type_scat_dispersion_imag
_atom_type_scat_source
C C 0.0033 0.0016 'International Tables Vol C Tables 4.2.6.8 and 6.1.1.4'
B B 0.0013 0.0007 'International Tables Vol C Tables 4.2.6.8 and 6.1.1.4'
O O 0.0106 0.0060 'International Tables Vol C Tables 4.2.6.8 and 6.1.1.4'
F F 0.0171 0.0103 'International Tables Vol C Tables 4.2.6.8 and 6.1.1.4'

loop_
_geom_angle_atom_site_label_1
_geom_angle_atom_site_label_2
_geom_angle_atom_site_label_3
_geom_angle
B1 O1 B2 153.88(14)
O1 B1 C1 121.01(13)
O1 B1 C7 115.93(14)
C1 B1 C7 123.03(13)
O1 B2 C19 118.33(13)
O1 B2 C13 117.73(13)
C19 B2 C13 123.91(12)
C6 C1 C2 114.31(14)
C6 C1 B1 122.84(13)
C2 C1 B1 122.82(14)
F1 C2 C3 116.19(13)
F1 C2 C1 120.42(14)
C3 C2 C1 123.38(15)
F2 C3 C4 119.80(15)
F2 C3 C2 120.95(15)
C4 C3 C2 119.25(14)
F3 C4 C3 120.22(14)
F3 C4 C5 119.59(15)
C3 C4 C5 120.19(15)
F4 C5 C6 121.26(14)
F4 C5 C4 119.83(15)
C6 C5 C4 118.90(15)
F5 C6 C5 115.71(14)
F5 C6 C1 120.32(13)
C5 C6 C1 123.96(14)
C8 C7 C12 115.77(14)
C8 C7 B1 121.27(13)
C12 C7 B1 122.96(14)
F6 C8 C9 117.69(14)
F6 C8 C7 119.23(14)
C9 C8 C7 123.05(14)
F7 C9 C10 119.74(15)
F7 C9 C8 121.01(15)
C10 C9 C8 119.25(16)
F8 C10 C9 119.51(17)
F8 C10 C11 120.58(16)
C9 C10 C11 119.90(15)
F9 C11 C10 119.86(16)
F9 C11 C12 120.87(18)
C10 C11 C12 119.27(15)
F10 C12 C11 118.40(14)
F10 C12 C7 118.86(15)
C11 C12 C7 122.73(16)
C14 C13 C18 115.28(13)
C14 C13 B2 122.42(13)
C18 C13 B2 122.16(13)
F11 C14 C15 116.49(13)
F11 C14 C13 119.88(13)
C15 C14 C13 123.63(13)
F12 C15 C14 121.10(14)
F12 C15 C16 120.17(14)
C14 C15 C16 118.73(14)
F13 C16 C17 120.20(14)
F13 C16 C15 120.00(14)
C17 C16 C15 119.79(14)
F14 C17 C18 120.62(14)
F14 C17 C16 119.57(14)
C18 C17 C16 119.81(14)
F15 C18 C17 117.19(13)
F15 C18 C13 120.05(13)
C17 C18 C13 122.73(14)
C20 C19 C24 115.32(13)
C20 C19 B2 122.96(13)
C24 C19 B2 121.72(13)
F16 C20 C21 116.95(13)
F16 C20 C19 119.97(13)
C21 C20 C19 123.09(13)
F17 C21 C20 120.59(13)
F17 C21 C22 120.05(14)
C20 C21 C22 119.35(14)
F18 C22 C23 120.17(14)
F18 C22 C21 119.98(14)
C23 C22 C21 119.84(14)
F19 C23 C24 120.80(15)
F19 C23 C22 119.89(15)
C24 C23 C22 119.31(14)
F20 C24 C23 116.98(13)
F20 C24 C19 119.93(13)
C23 C24 C19 123.07(14)

loop_
_geom_bond_atom_site_label_1
_geom_bond_atom_site_label_2
_geom_bond_distance
O1 B1 1.3383(19)
O1 B2 1.3517(18)
B1 C1 1.573(2)
B1 C7 1.583(2)
B2 C19 1.570(2)
B2 C13 1.578(2)
C1 C6 1.395(2)
C1 C2 1.401(2)
C2 F1 1.3399(18)
C2 C3 1.381(2)
C3 F2 1.3345(17)
C3 C4 1.375(2)
C4 F3 1.3371(19)
C4 C5 1.381(2)
C5 F4 1.3346(19)
C5 C6 1.376(2)
C6 F5 1.3483(17)
C7 C8 1.381(2)
C7 C12 1.384(2)
C8 F6 1.3499(17)
C8 C9 1.378(2)
C9 F7 1.343(2)
C9 C10 1.374(2)
C10 F8 1.3342(19)
C10 C11 1.376(3)
C11 F9 1.3347(19)
C11 C12 1.382(2)
C12 F10 1.346(2)
C13 C14 1.388(2)
C13 C18 1.3896(19)
C14 F11 1.3496(16)
C14 C15 1.380(2)
C15 F12 1.3369(17)
C15 C16 1.381(2)
C16 F13 1.3354(17)
C16 C17 1.377(2)
C17 F14 1.3376(17)
C17 C18 1.377(2)
C18 F15 1.3418(17)
C19 C20 1.391(2)
C19 C24 1.394(2)
C20 F16 1.3429(16)
C20 C21 1.376(2)
C21 F17 1.3366(17)
C21 C22 1.380(2)
C22 F18 1.3346(18)
C22 C23 1.379(2)
C23 F19 1.3387(18)
C23 C24 1.376(2)
C24 F20 1.3478(17)
